data_2008696
loop_
_publ_author_name
'Castellari, Carlo'
'Comelli, Fabio'
'Ottani, Stefano'

_publ_section_title
;
 A hydrated diclofenac salt of the hexaaquamagnesium ion
;
_journal_issue 7
_journal_name_full 'Acta Crystallographica Section C'
_journal_page_first 1054
_journal_page_last 1056
_journal_paper_doi 10.1107/S0108270199004096
_journal_volume 55
_journal_year 1999
_chemical_formula_iupac '[Mg (H2 O1)6] (C14 H10 Cl2 N O2)2, 2H2 O'
_chemical_formula_moiety '2C14 H10 Cl2 N O2 1-, H12 Mg O6 2+, 2H2 O'
_chemical_formula_sum 'C28 H36 Cl4 Mg N2 O12'
_chemical_formula_weight 758.70
_chemical_name_systematic
;
Diaqua-[2-(2,6-dichloroanilino)phenyl]acetate magnesium
;
_space_group_IT_number 14
_symmetry_cell_setting monoclinic
_symmetry_space_group_name_Hall '-P 2ybc'
_symmetry_space_group_name_H-M 'P 1 21/c 1'
_audit_creation_method SHELXL-97
_cell_angle_alpha 90.00
_cell_angle_beta 92.58(2)
_cell_angle_gamma 90.00
_cell_formula_units_Z 4
_cell_length_a 11.670(3)
_cell_length_b 8.538(2)
_cell_length_c 34.208(10)
_cell_measurement_reflns_used 25
_cell_measurement_temperature 293(2)
_cell_measurement_theta_max 14
_cell_measurement_theta_min 6
_cell_volume 3405.0(15)
_computing_cell_refinement 'CAD-4 Software'
_computing_data_collection 'CAD-4 Software (Enraf-Nonius, 1989)'
_computing_data_reduction 'MolEN (Fair, 1990)'
_computing_molecular_graphics 'ORTEPII (Johnson, 1976)'
_computing_structure_refinement 'SHELXL97 (Sheldrick, 1997)'
_computing_structure_solution 'SHELXS86 (Sheldrick, 1990)'
_diffrn_ambient_temperature 293(2)
_diffrn_measured_fraction_theta_full 0.933
_diffrn_measured_fraction_theta_max 0.933
_diffrn_measurement_device 'Enraf-Nonius CAD-4'
_diffrn_measurement_method 'profile data from \w'
_diffrn_radiation_monochromator graphite
_diffrn_radiation_source 'fine-focus sealed tube'
_diffrn_radiation_type MoK\a
_diffrn_radiation_wavelength 0.71069
_diffrn_reflns_av_R_equivalents 0.091
_diffrn_reflns_av_sigmaI/netI 0.1421
_diffrn_reflns_limit_h_max 15
_diffrn_reflns_limit_h_min -15
_diffrn_reflns_limit_k_max 11
_diffrn_reflns_limit_k_min 0
_diffrn_reflns_limit_l_max 45
_diffrn_reflns_limit_l_min 0
_diffrn_reflns_number 8316
_diffrn_reflns_theta_full 27.99
_diffrn_reflns_theta_max 27.99
_diffrn_reflns_theta_min 2.67
_diffrn_standards_decay_% none
_diffrn_standards_interval_time 160
_diffrn_standards_number 3
_exptl_absorpt_coefficient_mu 0.429
_exptl_absorpt_correction_type none
_exptl_crystal_colour colourless
_exptl_crystal_density_diffrn 1.480
_exptl_crystal_density_method 'not measured'
_exptl_crystal_description block
_exptl_crystal_F_000 1576
_exptl_crystal_size_max 0.20
_exptl_crystal_size_mid 0.15
_exptl_crystal_size_min 0.13
_refine_diff_density_max 0.353
_refine_diff_density_min -0.355
_refine_ls_extinction_method none
_refine_ls_goodness_of_fit_ref 0.931
_refine_ls_hydrogen_treatment mixed
_refine_ls_matrix_type full
_refine_ls_number_parameters 489
_refine_ls_number_reflns 8182
_refine_ls_number_restraints 58
_refine_ls_restrained_S_all 0.929
_refine_ls_R_factor_all 0.207
_refine_ls_R_factor_gt 0.047
_refine_ls_shift/su_max 0.004
_refine_ls_shift/su_mean 0.000
_refine_ls_structure_factor_coef Fsqd
_refine_ls_weighting_details 'w = 1/[\s^2^(Fo^2^)+(0.0722P)^2^] where P = (Fo^2^+2Fc^2^)/3'
_refine_ls_weighting_scheme calc
_refine_ls_wR_factor_ref 0.158
_reflns_number_gt 3063
_reflns_number_total 8191
_reflns_threshold_expression I>2\s(I)
_cod_data_source_file na1405.cif
_cod_data_source_block mgd
_cod_depositor_comments
;
The following automatic conversions were performed:

'_refine_ls_weighting_scheme' value 'calc w =
1/[\s^2^(Fo^2^)+(0.0722P)^2^] where P = (Fo^2^+2Fc^2^)/3' was changed
to 'calc'. New tag '_refine_ls_weighting_details' was created. The
value of the new tag was set to 'w = 1/[\s^2^(Fo^2^)+(0.0722P)^2^]
where P = (Fo^2^+2Fc^2^)/3'.

Automatic conversion script
Id: cif_fix_values 3143 2015-03-26 13:38:13Z robertas 
;
_cod_original_sg_symbol_H-M 'P 21/c'
_cod_database_code 2008696
_cod_database_fobs_code 2008696

loop_
_symmetry_equiv_pos_as_xyz
'x, y, z'
'-x, y+1/2, -z+1/2'
'-x, -y, -z'
'x, -y-1/2, z-1/2'

loop_
_atom_site_label
_atom_site_fract_x
_atom_site_fract_y
_atom_site_fract_z
_atom_site_U_iso_or_equiv
_atom_site_adp_type
_atom_site_calc_flag
_atom_site_refinement_flags
_atom_site_occupancy
_atom_site_disorder_assembly
_atom_site_disorder_group
_atom_site_type_symbol
Mg1 0.5 0 0 0.0317(4) Uani d SD 1 . . Mg
O3 0.5919(3) 0.1456(4) 0.03733(9) 0.0454(8) Uani d D 1 . . O
H11 0.571(4) 0.221(6) 0.0504(14) 0.074(5) Uiso d D 1 . . H
H12 0.665(4) 0.136(6) 0.0384(14) 0.074(5) Uiso d D 1 . . H
O4 0.3590(2) 0.1331(3) 0.01096(10) 0.0440(8) Uani d D 1 . . O
H13 0.349(4) 0.213(6) -0.0023(14) 0.074(5) Uiso d D 1 . . H
H14 0.294(4) 0.104(5) 0.0237(14) 0.074(5) Uiso d D 1 . . H
O5 0.4618(3) -0.1463(4) 0.04609(9) 0.0485(8) Uani d D 1 . . O
H15 0.418(4) -0.234(6) 0.0436(14) 0.074(5) Uiso d D 1 . . H
H16 0.460(4) -0.118(6) 0.0680(13) 0.074(5) Uiso d D 1 . . H
O9 0.1290(3) 0.0569(3) 0.03154(9) 0.0439(8) Uani d D 1 . . O
H23 0.063(4) -0.002(6) 0.0463(13) 0.074(5) Uiso d D 1 . . H
H24 0.136(4) 0.007(6) 0.0091(13) 0.074(5) Uiso d D 1 . . H
Mg 0 0.5 0 0.0289(4) Uani d SD 1 . . Mg
O3A -0.0968(3) 0.6214(4) 0.03823(9) 0.0389(7) Uani d D 1 . . O
H11A -0.078(5) 0.721(6) 0.0415(16) 0.11(2) Uiso d D 1 . . H
H12A -0.169(4) 0.606(6) 0.0398(14) 0.071(18) Uiso d D 1 . . H
O4A 0.1338(2) 0.6527(3) 0.01256(9) 0.0386(7) Uani d D 1 . . O
H13A 0.159(4) 0.728(6) -0.0057(13) 0.074(5) Uiso d D 1 . . H
H14A 0.194(4) 0.630(6) 0.0258(14) 0.074(5) Uiso d D 1 . . H
O5A 0.0602(3) 0.3576(3) 0.04486(9) 0.0424(8) Uani d D 1 . . O
H15A 0.088(4) 0.275(6) 0.0397(14) 0.074(5) Uiso d D 1 . . H
H16A 0.029(4) 0.355(6) 0.0702(13) 0.074(5) Uiso d D 1 . . H
Cl1A 0.47858(10) 0.43835(13) 0.23386(3) 0.0466(3) Uani d D 1 . . Cl
Cl2A 0.71046(10) 0.69083(13) 0.11605(3) 0.0483(3) Uani d D 1 . . Cl
N1A 0.5309(3) 0.4895(4) 0.14881(11) 0.0371(8) Uani d D 1 . . N
H1A 0.552(3) 0.523(5) 0.1286(10) 0.037(13) Uiso d D 1 . . H
C1A 0.5112(3) 0.3260(4) 0.14731(10) 0.0293(9) Uani d D 1 . . C
C2A 0.4171(3) 0.2726(4) 0.12399(11) 0.0304(9) Uani d D 1 . . C
C3A 0.3953(4) 0.1118(4) 0.12275(12) 0.0402(10) Uani d D 1 . . C
H2A 0.3336 0.0744 0.1073 0.048 Uiso calc R 1 . . H
C4A 0.4631(4) 0.0080(5) 0.14386(13) 0.0472(11) Uani d D 1 . . C
H3A 0.4460 -0.0984 0.1434 0.057 Uiso calc R 1 . . H
C5A 0.5563(4) 0.0623(5) 0.16565(12) 0.0464(12) Uani d D 1 . . C
H4A 0.6033 -0.0085 0.1794 0.056 Uiso calc R 1 . . H
C6A 0.5817(4) 0.2196(5) 0.16755(11) 0.0397(10) Uani d D 1 . . C
H5A 0.6456 0.2544 0.1823 0.048 Uiso calc R 1 . . H
C7A 0.6049(3) 0.5607(4) 0.17664(11) 0.0298(9) Uani d D 1 . . C
C8A 0.6923(3) 0.6608(4) 0.16573(11) 0.0318(9) Uani d D 1 . . C
C9A 0.7651(4) 0.7370(5) 0.19248(13) 0.0409(10) Uani d D 1 . . C
H6A 0.8238 0.8007 0.1841 0.049 Uiso calc R 1 . . H
C10A 0.7491(4) 0.7171(5) 0.23172(13) 0.0445(11) Uani d D 1 . . C
H7A 0.7978 0.7669 0.2501 0.053 Uiso calc R 1 . . H
C11A 0.6627(4) 0.6251(5) 0.24391(12) 0.0408(11) Uani d D 1 . . C
H8A 0.6518 0.6136 0.2705 0.049 Uiso calc R 1 . . H
C12A 0.5904(3) 0.5482(4) 0.21681(11) 0.0321(9) Uani d D 1 . . C
C13A 0.3431(3) 0.3860(4) 0.10037(11) 0.0330(9) Uani d . 1 . . C
H9A 0.3124 0.4624 0.1181 0.040 Uiso calc R 1 . . H
H10A 0.2787 0.3288 0.0885 0.040 Uiso calc R 1 . . H
C14A 0.4023(3) 0.4727(4) 0.06847(10) 0.0291(9) Uani d . 1 . . C
O1A 0.5065(2) 0.4452(3) 0.06360(8) 0.0378(7) Uani d . 1 . . O
O2A 0.3449(2) 0.5735(3) 0.04899(8) 0.0383(7) Uani d . 1 . . O
O9A 0.6698(2) 0.5821(3) 0.02325(8) 0.0381(7) Uani d D 1 . . O
H23A 0.608(4) 0.538(6) 0.0414(13) 0.074(5) Uiso d D 1 . . H
H24A 0.662(4) 0.525(6) 0.0065(14) 0.074(5) Uiso d D 1 . . H
Cl1 -0.01912(10) 0.01390(14) 0.23573(3) 0.0473(3) Uani d D 1 . . Cl
Cl2 0.20154(10) -0.22886(13) 0.11414(3) 0.0492(3) Uani d D 1 . . Cl
N1 0.0204(3) -0.0368(4) 0.15044(10) 0.0333(8) Uani d D 1 . . N
H1 0.030(4) -0.060(5) 0.1288(10) 0.057(16) Uiso d D 1 . . H
C1 0.0103(3) 0.1273(4) 0.14790(11) 0.0311(9) Uani d D 1 . . C
C2 -0.0847(3) 0.1908(4) 0.12778(11) 0.0341(10) Uani d D 1 . . C
C3 -0.0944(4) 0.3531(5) 0.12593(12) 0.0441(11) Uani d D 1 . . C
H2 -0.1572 0.3971 0.1123 0.053 Uiso calc R 1 . . H
C4 -0.0151(5) 0.4487(5) 0.14331(14) 0.0576(14) Uani d D 1 . . C
H3 -0.0242 0.5568 0.1418 0.069 Uiso calc R 1 . . H
C5 0.0787(5) 0.3858(5) 0.16309(14) 0.0533(13) Uani d D 1 . . C
H4 0.1332 0.4516 0.1751 0.064 Uiso calc R 1 . . H
C6 0.0927(4) 0.2243(5) 0.16535(12) 0.0419(11) Uani d D 1 . . C
H5 0.1569 0.1819 0.1785 0.050 Uiso calc R 1 . . H
C7 0.0990(3) -0.1102(4) 0.17649(11) 0.0314(9) Uani d D 1 . . C
C8 0.1865(3) -0.2061(4) 0.16414(11) 0.0354(9) Uani d D 1 . . C
C9 0.2629(3) -0.2823(5) 0.18967(12) 0.0398(10) Uani d D 1 . . C
H6 0.3213 -0.3441 0.1803 0.048 Uiso calc R 1 . . H
C10 0.2503(4) -0.2647(5) 0.22927(13) 0.0442(11) Uani d D 1 . . C
H7 0.3005 -0.3157 0.2469 0.053 Uiso calc R 1 . . H
C11 0.1650(4) -0.1732(5) 0.24302(12) 0.0422(11) Uani d D 1 . . C
H8 0.1576 -0.1618 0.2698 0.051 Uiso calc R 1 . . H
C12 0.0895(3) -0.0972(4) 0.21703(11) 0.0340(9) Uani d D 1 . . C
C13 -0.1746(3) 0.0880(5) 0.10782(11) 0.0345(9) Uani d . 1 . . C
H9 -0.2451 0.1470 0.1037 0.041 Uiso calc R 1 . . H
H10 -0.1904 -0.0005 0.1246 0.041 Uiso calc R 1 . . H
C14 -0.1352(3) 0.0288(4) 0.06886(12) 0.0309(9) Uani d . 1 . . C
O1 -0.0591(2) -0.0750(3) 0.06952(8) 0.0397(7) Uani d . 1 . . O
O2 -0.1775(2) 0.0909(3) 0.03808(8) 0.0414(7) Uani d . 1 . . O

loop_
_atom_site_aniso_label
_atom_site_aniso_U_11
_atom_site_aniso_U_22
_atom_site_aniso_U_33
_atom_site_aniso_U_12
_atom_site_aniso_U_13
_atom_site_aniso_U_23
Mg1 0.0260(9) 0.0277(9) 0.0411(11) -0.0005(8) -0.0036(8) -0.0012(8)
O3 0.0360(17) 0.0422(19) 0.057(2) 0.0056(15) -0.0122(15) -0.0178(15)
O4 0.0268(16) 0.0340(17) 0.071(2) 0.0035(14) 0.0001(15) 0.0022(15)
O5 0.069(2) 0.0364(18) 0.0402(18) -0.0091(16) -0.0008(17) -0.0002(15)
O9 0.0467(18) 0.0371(17) 0.0481(19) -0.0019(15) 0.0042(15) -0.0035(14)
Mg 0.0255(9) 0.0269(9) 0.0339(10) 0.0001(8) -0.0026(8) -0.0044(8)
O3A 0.0299(17) 0.0350(18) 0.0521(19) -0.0013(14) 0.0040(14) -0.0147(14)
O4A 0.0298(16) 0.0323(16) 0.053(2) -0.0027(13) -0.0078(13) -0.0006(14)
O5A 0.052(2) 0.0364(17) 0.0383(17) 0.0073(15) 0.0005(15) 0.0021(14)
Cl1A 0.0483(7) 0.0512(6) 0.0407(6) -0.0029(6) 0.0077(5) 0.0028(5)
Cl2A 0.0650(8) 0.0434(6) 0.0369(6) -0.0118(6) 0.0052(5) 0.0009(5)
N1A 0.046(2) 0.0320(19) 0.033(2) -0.0106(17) -0.0111(17) 0.0027(17)
C1A 0.036(2) 0.028(2) 0.023(2) 0.0007(17) 0.0001(16) 0.0000(16)
C2A 0.034(2) 0.029(2) 0.028(2) -0.0006(17) 0.0004(17) 0.0012(16)
C3A 0.048(3) 0.032(2) 0.041(2) -0.012(2) 0.006(2) -0.0029(19)
C4A 0.070(3) 0.027(2) 0.045(3) 0.001(2) 0.008(2) 0.001(2)
C5A 0.067(3) 0.033(2) 0.039(3) 0.019(2) 0.007(2) 0.009(2)
C6A 0.044(3) 0.042(3) 0.033(2) 0.006(2) -0.0022(19) -0.0018(19)
C7A 0.035(2) 0.026(2) 0.029(2) 0.0030(17) -0.0044(17) -0.0005(17)
C8A 0.036(2) 0.027(2) 0.032(2) 0.0011(18) -0.0022(17) 0.0015(17)
C9A 0.039(2) 0.032(2) 0.051(3) -0.006(2) -0.007(2) 0.002(2)
C10A 0.048(3) 0.040(3) 0.044(3) -0.003(2) -0.016(2) 0.000(2)
C11A 0.048(3) 0.041(2) 0.033(2) 0.013(2) -0.009(2) -0.0056(19)
C12A 0.034(2) 0.026(2) 0.037(2) 0.0032(17) -0.0024(17) 0.0027(17)
C13A 0.031(2) 0.031(2) 0.036(2) -0.0032(18) -0.0062(17) 0.0021(17)
C14A 0.033(2) 0.031(2) 0.023(2) 0.0003(18) -0.0039(16) -0.0041(16)
O1A 0.0318(16) 0.0442(17) 0.0370(16) 0.0012(13) -0.0010(12) 0.0037(13)
O2A 0.0394(16) 0.0361(16) 0.0387(16) 0.0044(14) -0.0075(13) 0.0027(13)
O9A 0.0368(16) 0.0392(18) 0.0383(18) -0.0003(14) 0.0006(13) -0.0076(13)
Cl1 0.0485(6) 0.0523(7) 0.0415(6) 0.0020(6) 0.0047(5) -0.0065(5)
Cl2 0.0622(7) 0.0452(6) 0.0404(6) 0.0064(6) 0.0046(5) -0.0085(5)
N1 0.043(2) 0.0270(19) 0.029(2) 0.0026(15) -0.0127(17) -0.0023(15)
C1 0.036(2) 0.029(2) 0.028(2) -0.0046(18) -0.0009(17) -0.0017(17)
C2 0.045(3) 0.030(2) 0.028(2) 0.0028(19) 0.0092(18) -0.0065(17)
C3 0.060(3) 0.030(2) 0.042(3) 0.009(2) 0.002(2) -0.002(2)
C4 0.088(4) 0.025(2) 0.060(3) 0.000(3) 0.006(3) -0.003(2)
C5 0.077(4) 0.036(3) 0.047(3) -0.022(3) 0.002(3) -0.010(2)
C6 0.052(3) 0.034(2) 0.039(3) -0.007(2) -0.009(2) -0.0024(19)
C7 0.031(2) 0.024(2) 0.038(2) -0.0073(17) -0.0052(18) -0.0024(17)
C8 0.038(2) 0.031(2) 0.037(2) -0.0033(19) -0.0007(19) 0.0011(18)
C9 0.038(2) 0.029(2) 0.052(3) 0.0023(19) -0.009(2) -0.003(2)
C10 0.049(3) 0.034(2) 0.049(3) 0.000(2) -0.018(2) 0.000(2)
C11 0.048(3) 0.040(3) 0.038(3) -0.008(2) -0.010(2) 0.002(2)
C12 0.034(2) 0.029(2) 0.038(2) -0.0008(18) -0.0043(18) -0.0035(18)
C13 0.029(2) 0.039(2) 0.035(2) 0.0035(19) -0.0008(17) -0.0005(18)
C14 0.025(2) 0.025(2) 0.042(2) -0.0069(17) -0.0012(17) -0.0074(17)
O1 0.0395(17) 0.0375(16) 0.0416(17) 0.0057(14) -0.0047(13) -0.0103(13)
O2 0.0383(16) 0.0500(18) 0.0350(16) 0.0031(14) -0.0088(13) 0.0053(14)

loop_
_atom_type_symbol
_atom_type_description
_atom_type_scat_dispersion_real
_atom_type_scat_dispersion_imag
_atom_type_scat_source
C C 0.0033 0.0016 'International Tables Vol C Tables 4.2.6.8 and 6.1.1.4'
H H 0.0000 0.0000 'International Tables Vol C Tables 4.2.6.8 and 6.1.1.4'
Cl Cl 0.1484 0.1585 'International Tables Vol C Tables 4.2.6.8 and 6.1.1.4'
N N 0.0061 0.0033 'International Tables Vol C Tables 4.2.6.8 and 6.1.1.4'
O O 0.0106 0.0060 'International Tables Vol C Tables 4.2.6.8 and 6.1.1.4'
Mg Mg 0.0486 0.0363 'International Tables Vol C Tables 4.2.6.8 and 6.1.1.4'

loop_
_geom_angle_atom_site_label_1
_geom_angle_atom_site_label_2
_geom_angle_atom_site_label_3
_geom_angle_site_symmetry_1
_geom_angle_site_symmetry_3
_geom_angle
_geom_angle_publ_flag
O4 Mg1 O4 . 3_655 180.0 ?
O4 Mg1 O3 . 3_655 92.77(12) ?
O4 Mg1 O3 3_655 3_655 87.23(12) ?
O4 Mg1 O3 . . 87.23(12) y
O4 Mg1 O3 3_655 . 92.77(12) ?
O3 Mg1 O3 3_655 . 180.0 ?
O4 Mg1 O5 . . 89.59(13) y
O4 Mg1 O5 3_655 . 90.41(13) ?
O3 Mg1 O5 3_655 . 89.09(13) ?
O3 Mg1 O5 . . 90.91(13) y
O4 Mg1 O5 . 3_655 90.41(13) ?
O4 Mg1 O5 3_655 3_655 89.59(13) ?
O3 Mg1 O5 3_655 3_655 90.91(13) ?
O3 Mg1 O5 . 3_655 89.09(13) ?
O5 Mg1 O5 . 3_655 180.0 ?
Mg1 O3 H11 . . 130(3) ?
Mg1 O3 H12 . . 117(3) ?
H11 O3 H12 . . 112(5) ?
Mg1 O4 H13 . . 117(4) ?
Mg1 O4 H14 . . 129(3) ?
H13 O4 H14 . . 113(4) ?
Mg1 O5 H15 . . 124(3) ?
Mg1 O5 H16 . . 124(4) ?
H15 O5 H16 . . 107(5) ?
H23 O9 H24 . . 106(4) ?
O3A Mg O3A 3_565 . 180.0 ?
O3A Mg O5A 3_565 . 89.86(12) ?
O3A Mg O5A . . 90.14(12) y
O3A Mg O5A 3_565 3_565 90.14(12) ?
O3A Mg O5A . 3_565 89.86(12) ?
O5A Mg O5A . 3_565 180.0 ?
O3A Mg O4A 3_565 . 91.09(12) ?
O3A Mg O4A . . 88.91(12) y
O5A Mg O4A . . 89.34(12) y
O5A Mg O4A 3_565 . 90.66(12) ?
O3A Mg O4A 3_565 3_565 88.91(12) ?
O3A Mg O4A . 3_565 91.09(12) ?
O5A Mg O4A . 3_565 90.66(12) ?
O5A Mg O4A 3_565 3_565 89.34(12) ?
O4A Mg O4A . 3_565 180.0 ?
Mg O3A H11A . . 115(4) ?
Mg O3A H12A . . 122(3) ?
H11A O3A H12A . . 112(5) ?
Mg O4A H13A . . 123(3) ?
Mg O4A H14A . . 125(3) ?
H13A O4A H14A . . 103(4) ?
Mg O5A H15A . . 119(4) ?
Mg O5A H16A . . 124(3) ?
H15A O5A H16A . . 111(4) ?
C7A N1A C1A . . 123.3(3) y
C7A N1A H1A . . 103(3) ?
C1A N1A H1A . . 112(3) ?
C6A C1A C2A . . 120.1(4) ?
C6A C1A N1A . . 122.4(4) ?
C2A C1A N1A . . 117.5(3) ?
C3A C2A C1A . . 118.3(4) ?
C3A C2A C13A . . 121.0(4) ?
C1A C2A C13A . . 120.7(3) ?
C4A C3A C2A . . 121.3(4) ?
C4A C3A H2A . . 119.4 ?
C2A C3A H2A . . 119.4 ?
C5A C4A C3A . . 119.5(4) ?
C5A C4A H3A . . 120.3 ?
C3A C4A H3A . . 120.3 ?
C4A C5A C6A . . 121.3(4) ?
C4A C5A H4A . . 119.3 ?
C6A C5A H4A . . 119.3 ?
C5A C6A C1A . . 119.6(4) ?
C5A C6A H5A . . 120.2 ?
C1A C6A H5A . . 120.2 ?
C8A C7A C12A . . 115.7(3) ?
C8A C7A N1A . . 121.5(4) ?
C12A C7A N1A . . 122.6(4) ?
C9A C8A C7A . . 123.1(4) ?
C9A C8A Cl2A . . 118.6(3) ?
C7A C8A Cl2A . . 118.3(3) ?
C10A C9A C8A . . 118.8(4) ?
C10A C9A H6A . . 120.6 ?
C8A C9A H6A . . 120.6 ?
C11A C10A C9A . . 120.5(4) ?
C11A C10A H7A . . 119.8 ?
C9A C10A H7A . . 119.8 ?
C10A C11A C12A . . 120.3(4) ?
C10A C11A H8A . . 119.8 ?
C12A C11A H8A . . 119.8 ?
C11A C12A C7A . . 121.6(4) ?
C11A C12A Cl1A . . 118.4(3) ?
C7A C12A Cl1A . . 120.0(3) ?
C2A C13A C14A . . 115.6(3) ?
C2A C13A H9A . . 108.4 ?
C14A C13A H9A . . 108.4 ?
C2A C13A H10A . . 108.4 ?
C14A C13A H10A . . 108.4 ?
H9A C13A H10A . . 107.4 ?
O1A C14A O2A . . 123.5(4) y
O1A C14A C13A . . 118.7(3) ?
O2A C14A C13A . . 117.8(3) ?
H23A O9A H24A . . 99(4) ?
C7 N1 C1 . . 122.4(3) y
C7 N1 H1 . . 112(4) ?
C1 N1 H1 . . 102(4) ?
C6 C1 C2 . . 120.2(4) ?
C6 C1 N1 . . 121.0(4) ?
C2 C1 N1 . . 118.8(3) ?
C1 C2 C3 . . 118.2(4) ?
C1 C2 C13 . . 121.4(3) ?
C3 C2 C13 . . 120.4(4) ?
C4 C3 C2 . . 121.9(4) ?
C4 C3 H2 . . 119.0 ?
C2 C3 H2 . . 119.0 ?
C3 C4 C5 . . 119.8(4) ?
C3 C4 H3 . . 120.1 ?
C5 C4 H3 . . 120.1 ?
C4 C5 C6 . . 120.3(4) ?
C4 C5 H4 . . 119.8 ?
C6 C5 H4 . . 119.8 ?
C1 C6 C5 . . 119.5(4) ?
C1 C6 H5 . . 120.3 ?
C5 C6 H5 . . 120.3 ?
C8 C7 N1 . . 122.7(4) ?
C8 C7 C12 . . 116.1(3) ?
N1 C7 C12 . . 121.1(4) ?
C9 C8 C7 . . 123.2(4) ?
C9 C8 Cl2 . . 118.6(3) ?
C7 C8 Cl2 . . 118.2(3) ?
C10 C9 C8 . . 118.4(4) ?
C10 C9 H6 . . 120.8 ?
C8 C9 H6 . . 120.8 ?
C11 C10 C9 . . 120.9(4) ?
C11 C10 H7 . . 119.6 ?
C9 C10 H7 . . 119.6 ?
C10 C11 C12 . . 120.0(4) ?
C10 C11 H8 . . 120.0 ?
C12 C11 H8 . . 120.0 ?
C11 C12 C7 . . 121.5(4) ?
C11 C12 Cl1 . . 118.4(3) ?
C7 C12 Cl1 . . 120.1(3) ?
C2 C13 C14 . . 111.1(3) ?
C2 C13 H9 . . 109.4 ?
C14 C13 H9 . . 109.4 ?
C2 C13 H10 . . 109.4 ?
C14 C13 H10 . . 109.4 ?
H9 C13 H10 . . 108.0 ?
O1 C14 O2 . . 124.3(4) y
O1 C14 C13 . . 117.5(3) ?
O2 C14 C13 . . 118.1(3) ?

loop_
_geom_bond_atom_site_label_1
_geom_bond_atom_site_label_2
_geom_bond_site_symmetry_2
_geom_bond_distance
_geom_bond_publ_flag
Mg1 O4 . 2.048(3) y
Mg1 O4 3_655 2.048(3) ?
Mg1 O3 3_655 2.050(3) ?
Mg1 O3 . 2.050(3) y
Mg1 O5 . 2.076(3) y
Mg1 O5 3_655 2.076(3) ?
O3 H11 . 0.83(5) ?
O3 H12 . 0.86(4) ?
O4 H13 . 0.83(4) ?
O4 H14 . 0.93(4) ?
O5 H15 . 0.91(4) ?
O5 H16 . 0.79(4) ?
O9 H23 . 1.07(4) ?
O9 H24 . 0.88(4) ?
Mg O3A 3_565 2.048(3) ?
Mg O3A . 2.048(3) y
Mg O5A . 2.056(3) y
Mg O5A 3_565 2.056(3) ?
Mg O4A . 2.064(3) y
Mg O4A 3_565 2.064(3) ?
O3A H11A . 0.89(5) ?
O3A H12A . 0.85(5) ?
O4A H13A . 0.95(4) ?
O4A H14A . 0.84(4) ?
O5A H15A . 0.80(5) ?
O5A H16A . 0.96(4) ?
Cl1A C12A . 1.730(4) ?
Cl2A C8A . 1.741(4) ?
N1A C7A . 1.396(5) ?
N1A C1A . 1.416(5) ?
N1A H1A . 0.80(3) ?
C1A C6A . 1.389(5) ?
C1A C2A . 1.404(5) ?
C2A C3A . 1.397(5) ?
C2A C13A . 1.508(5) ?
C3A C4A . 1.372(6) ?
C3A H2A . 0.9300 ?
C4A C5A . 1.372(6) ?
C4A H3A . 0.9300 ?
C5A C6A . 1.376(6) ?
C5A H4A . 0.9300 ?
C6A H5A . 0.9300 ?
C7A C8A . 1.394(5) ?
C7A C12A . 1.396(5) ?
C8A C9A . 1.383(5) ?
C9A C10A . 1.374(6) ?
C9A H6A . 0.9300 ?
C10A C11A . 1.359(6) ?
C10A H7A . 0.9300 ?
C11A C12A . 1.390(5) ?
C11A H8A . 0.9300 ?
C13A C14A . 1.512(5) ?
C13A H9A . 0.9700 ?
C13A H10A . 0.9700 ?
C14A O1A . 1.257(4) y
C14A O2A . 1.262(4) y
O9A H23A . 1.05(4) ?
O9A H24A . 0.75(4) ?
Cl1 C12 . 1.729(4) ?
Cl2 C8 . 1.738(4) ?
N1 C7 . 1.399(5) ?
N1 C1 . 1.408(5) ?
N1 H1 . 0.78(3) ?
C1 C6 . 1.384(5) ?
C1 C2 . 1.389(5) ?
C2 C3 . 1.391(5) ?
C2 C13 . 1.508(5) ?
C3 C4 . 1.351(6) ?
C3 H2 . 0.9300 ?
C4 C5 . 1.370(6) ?
C4 H3 . 0.9300 ?
C5 C6 . 1.390(6) ?
C5 H4 . 0.9300 ?
C6 H5 . 0.9300 ?
C7 C8 . 1.389(5) ?
C7 C12 . 1.401(5) ?
C8 C9 . 1.382(5) ?
C9 C10 . 1.378(6) ?
C9 H6 . 0.9300 ?
C10 C11 . 1.365(6) ?
C10 H7 . 0.9300 ?
C11 C12 . 1.384(5) ?
C11 H8 . 0.9300 ?
C13 C14 . 1.516(5) ?
C13 H9 . 0.9700 ?
C13 H10 . 0.9700 ?
C14 O1 . 1.255(4) y
C14 O2 . 1.260(4) y

loop_
_geom_hbond_atom_site_label_D
_geom_hbond_atom_site_label_H
_geom_hbond_atom_site_label_A
_geom_hbond_site_symmetry_A
_geom_hbond_distance_HA
_geom_hbond_distance_DA
_geom_hbond_angle_DHA
_geom_hbond_publ_flag
N1 H1 Cl2 . 2.54(4) 2.990(4) 119(4) y
N1 H1 O1 . 2.24(4) 2.898(4) 143(5) y
N1A H1A Cl2A . 2.40(4) 2.969(4) 130(4) y
N1A H1A O1A . 2.36(4) 2.940(4) 131(4) y
O3 H11 O1A . 2.11(5) 2.902(4) 160(5) y
O3A H11A O1 1_565 1.99(5) 2.831(4) 157(5) y
O3 H12 O2 1_655 1.87(4) 2.730(4) 173(5) y
O3A H12A O9A 1_455 1.95(5) 2.769(4) 159(5) y
O4 H13 O9A 3_665 1.89(5) 2.713(4) 167(5) y
O4A H13A O2 3_565 1.92(4) 2.852(4) 166(4) y
O4 H14 O9 . 1.99(4) 2.879(4) 159(4) y
O4A H14A O2A . 1.96(4) 2.793(4) 171(5) y
O5 H15 O2A 1_545 1.87(5) 2.758(4) 167(4) y
O5A H15A O9 . 1.94(5) 2.734(4) 169(5) y
O9 H23 O1 . 1.78(4) 2.834(4) 172(4) y
O9A H23A O1A . 1.64(4) 2.673(4) 170(4) y
O9 H24 O2 3_555 1.90(4) 2.776(4) 170(4) y
O9A H24A O2A 3_665 2.08(4) 2.804(4) 163(5) y

loop_
_geom_torsion_atom_site_label_1
_geom_torsion_atom_site_label_2
_geom_torsion_atom_site_label_3
_geom_torsion_atom_site_label_4
_geom_torsion
_geom_torsion_publ_flag
C7A N1A C1A C6A -14.6(6) ?
C7A N1A C1A C2A 166.1(4) ?
C6A C1A C2A C3A 1.8(5) ?
N1A C1A C2A C3A -178.9(4) ?
C6A C1A C2A C13A -177.1(4) ?
N1A C1A C2A C13A 2.2(5) ?
C1A C2A C3A C4A 0.4(6) ?
C13A C2A C3A C4A 179.3(4) ?
C2A C3A C4A C5A -2.1(6) ?
C3A C4A C5A C6A 1.6(7) ?
C4A C5A C6A C1A 0.6(7) ?
C2A C1A C6A C5A -2.2(6) ?
N1A C1A C6A C5A 178.4(4) ?
C1A N1A C7A C8A 126.9(4) ?
C1A N1A C7A C12A -59.1(6) y
C12A C7A C8A C9A 3.5(5) ?
N1A C7A C8A C9A 178.0(4) ?
C12A C7A C8A Cl2A -176.5(3) ?
N1A C7A C8A Cl2A -2.0(5) ?
C7A C8A C9A C10A -1.8(6) ?
Cl2A C8A C9A C10A 178.2(3) ?
C8A C9A C10A C11A -0.6(6) ?
C9A C10A C11A C12A 0.9(6) ?
C10A C11A C12A C7A 1.0(6) ?
C10A C11A C12A Cl1A -177.7(3) ?
C8A C7A C12A C11A -3.1(5) ?
N1A C7A C12A C11A -177.5(4) ?
C8A C7A C12A Cl1A 175.6(3) ?
N1A C7A C12A Cl1A 1.2(5) ?
C3A C2A C13A C14A -114.9(4) ?
C1A C2A C13A C14A 63.9(5) ?
C2A C13A C14A O1A 0.4(5) ?
C2A C13A C14A O2A -177.2(3) ?
C7 N1 C1 C6 13.0(6) ?
C7 N1 C1 C2 -166.4(4) ?
C6 C1 C2 C3 -0.3(6) ?
N1 C1 C2 C3 179.2(4) ?
C6 C1 C2 C13 178.8(4) ?
N1 C1 C2 C13 -1.8(5) ?
C1 C2 C3 C4 -0.6(6) ?
C13 C2 C3 C4 -179.7(4) ?
C2 C3 C4 C5 0.7(7) ?
C3 C4 C5 C6 0.0(8) ?
C2 C1 C6 C5 1.0(6) ?
N1 C1 C6 C5 -178.4(4) ?
C4 C5 C6 C1 -0.9(7) ?
C1 N1 C7 C8 -118.4(4) ?
C1 N1 C7 C12 65.2(5) y
N1 C7 C8 C9 -178.3(4) ?
C12 C7 C8 C9 -1.7(5) ?
N1 C7 C8 Cl2 2.6(5) ?
C12 C7 C8 Cl2 179.2(3) ?
C7 C8 C9 C10 1.2(6) ?
Cl2 C8 C9 C10 -179.6(3) ?
C8 C9 C10 C11 -0.5(6) ?
C9 C10 C11 C12 0.3(6) ?
C10 C11 C12 C7 -0.8(6) ?
C10 C11 C12 Cl1 178.6(3) ?
C8 C7 C12 C11 1.5(5) ?
N1 C7 C12 C11 178.1(4) ?
C8 C7 C12 Cl1 -177.9(3) ?
N1 C7 C12 Cl1 -1.3(5) ?
C1 C2 C13 C14 -79.3(4) ?
C3 C2 C13 C14 99.8(4) ?
C2 C13 C14 O1 73.1(4) ?
C2 C13 C14 O2 -104.3(4) ?
